data_2206404
loop_
_publ_author_name
'Almeida Paz, Filipe A.'
'Shi, Fa-Nian'
'Mafra, Luis'
'Makal, Anna'
'Wozniak, Krysztof'
'Trindade, Tito'
'Klinowski, Jacek'
'Rocha, Jo\~ao'

_publ_section_title
;[Co(H~2~O)~6~]{[Co(C~4~H~4~N~2~)(H~2~O)~2~][V~2~O~2~(pmida)~2~]}&#x00B7;2H~2~O
 [H~4~pmida is <i>N</i>-(phosphonomethyl)iminodiacetic acid]: the first
 two-dimensional hybrid framework containing [V~2~O~2~(pmida)~2~]^4{-^}
 building blocks
;
_journal_coeditor_code CV6554
_journal_issue 8
_journal_name_full 'Acta Crystallographica Section E'
_journal_page_first m1628
_journal_page_last m1632
_journal_paper_doi 10.1107/S1600536805023263
_journal_volume 61
_journal_year 2005
_chemical_formula_iupac 'C14 H20 Co N4 O18 P2 V2, Co H12 O6, 2H2 O'
_chemical_formula_moiety 'C14 H20 Co N4 O18 P2 V2, Co H12 O6, 2H2 O'
_chemical_formula_sum 'C14 H36 Co2 N4 O26 P2 V2'
_chemical_formula_weight 958.15
_chemical_name_systematic
;
polymeric hexaaquacobalt(II) diaquadioxodi-\m~2~-pyrazine-
bis[\m~3~-N-(phosphonomethyl)iminodiacetato]cobaltdivanadium
dihydrate
;
_space_group_IT_number 2
_symmetry_cell_setting triclinic
_symmetry_space_group_name_Hall '-P 1'
_symmetry_space_group_name_H-M 'P -1'
_atom_sites_solution_hydrogens geom
_atom_sites_solution_primary direct
_atom_sites_solution_secondary difmap
_cell_angle_alpha 93.79(3)
_cell_angle_beta 103.21(3)
_cell_angle_gamma 104.21(3)
_cell_formula_units_Z 1
_cell_length_a 7.2200(14)
_cell_length_b 10.140(2)
_cell_length_c 12.080(2)
_cell_measurement_reflns_used 5000
_cell_measurement_temperature 298(2)
_cell_measurement_theta_max 22.5
_cell_measurement_theta_min 2
_cell_volume 827.6(3)
_computing_cell_refinement 'CrysAlis RED (Kuma, 1999)'
_computing_data_collection 'CrysAlis CCD (Kuma, 1999)'
_computing_data_reduction 'CrysAlis RED'
_computing_molecular_graphics 'DIAMOND (Brandenburg, 2001)'
_computing_publication_material SHELXTL
_computing_structure_refinement 'SHELXTL (Bruker, 2001)'
_computing_structure_solution 'SIR92 (Altomare et al., 1994)'
_diffrn_ambient_temperature 293(2)
_diffrn_detector_area_resol_mean 1024x1024
_diffrn_measured_fraction_theta_full 0.926
_diffrn_measured_fraction_theta_max 0.926
_diffrn_measurement_device_type 'Kuma KM-4 CCD'
_diffrn_measurement_method \w
_diffrn_radiation_monochromator graphite
_diffrn_radiation_source 'fine-focus sealed tube'
_diffrn_radiation_type MoK\a
_diffrn_radiation_wavelength 0.71073
_diffrn_reflns_av_R_equivalents 0.0329
_diffrn_reflns_av_sigmaI/netI 0.0218
_diffrn_reflns_limit_h_max 9
_diffrn_reflns_limit_h_min -9
_diffrn_reflns_limit_k_max 13
_diffrn_reflns_limit_k_min -13
_diffrn_reflns_limit_l_max 16
_diffrn_reflns_limit_l_min -16
_diffrn_reflns_number 14552
_diffrn_reflns_theta_full 28.81
_diffrn_reflns_theta_max 28.81
_diffrn_reflns_theta_min 3.83
_diffrn_standards_decay_% 2
_diffrn_standards_interval_count '50 frames'
_diffrn_standards_interval_time 15min
_diffrn_standards_number '1 frame'
_exptl_absorpt_coefficient_mu 1.734
_exptl_absorpt_correction_T_max 0.72391
_exptl_absorpt_correction_T_min 0.35421
_exptl_absorpt_correction_type numerical
_exptl_absorpt_process_details '(SADABS; Sheldrick, 1996)'
_exptl_crystal_colour blue
_exptl_crystal_density_diffrn 1.922
_exptl_crystal_density_method 'not measured'
_exptl_crystal_description Prism
_exptl_crystal_F_000 486
_exptl_crystal_size_max 0.44
_exptl_crystal_size_mid 0.33
_exptl_crystal_size_min 0.14
_refine_diff_density_max 0.618
_refine_diff_density_min -0.462
_refine_ls_extinction_coef 0.0134(13)
_refine_ls_extinction_expression Fc^*^=kFc[1+0.001xFc^2^\l^3^/sin(2\q)]^-1/4^
_refine_ls_extinction_method SHELXL97
_refine_ls_goodness_of_fit_ref 1.078
_refine_ls_hydrogen_treatment mixed
_refine_ls_matrix_type full
_refine_ls_number_parameters 260
_refine_ls_number_reflns 3994
_refine_ls_number_restraints 15
_refine_ls_restrained_S_all 1.077
_refine_ls_R_factor_all 0.0285
_refine_ls_R_factor_gt 0.0248
_refine_ls_shift/su_max 0.001
_refine_ls_shift/su_mean 0.000
_refine_ls_structure_factor_coef Fsqd
_refine_ls_weighting_details 'calc w=1/[\s^2^(Fo^2^)+(0.0369P)^2^+0.2906P] where P=(Fo^2^+2Fc^2^)/3'
_refine_ls_weighting_scheme calc
_refine_ls_wR_factor_gt 0.0656
_refine_ls_wR_factor_ref 0.0676
_reflns_number_gt 3510
_reflns_number_total 3994
_reflns_threshold_expression I>2\s(I)
_cod_data_source_file cv6554.cif
_cod_data_source_block I
_cod_depositor_comments
;
The following automatic conversions were performed:
'_symmetry_cell_setting' value 'Triclinic' changed to 'triclinic'
according to '/home/saulius/struct/CIF-dictionaries/cif_core.dic'
dictionary named 'cif_core.dic' version 2.4.1 from 2010-06-29.

Automatic conversion script
Id: cif_fix_enum 1527 2010-12-29 10:47:43Z saulius 

The following automatic conversions were performed:

'_symmetry_cell_setting' value 'Triclinic' changed to 'triclinic'
according to /home/saulius/struct/CIF-dictionaries/cif_core.dic
dictionary named 'cif_core.dic' version 2.4.1 from 2010-06-29.

Automatic conversion script
Id: cif_fix_values 1715 2011-07-08 13:25:40Z adriana 
;
_cod_database_code 2206404
_cod_database_fobs_code 2206404

loop_
_symmetry_equiv_pos_as_xyz
'x, y, z'
'-x, -y, -z'

loop_
_atom_site_label
_atom_site_fract_x
_atom_site_fract_y
_atom_site_fract_z
_atom_site_U_iso_or_equiv
_atom_site_adp_type
_atom_site_calc_flag
_atom_site_refinement_flags
_atom_site_occupancy
_atom_site_type_symbol
V1 0.51181(4) -0.03887(3) 0.78924(2) 0.01748(8) Uani d . 1 V
O1 0.38825(17) 0.29890(12) 0.92992(10) 0.0214(2) Uani d . 1 O
O2 0.48337(19) 0.16776(12) 1.09285(10) 0.0245(3) Uani d . 1 O
O3 0.56779(16) 0.11785(12) 0.90678(11) 0.0227(3) Uani d . 1 O
O4 0.42943(19) 0.07725(14) 0.66491(12) 0.0313(3) Uani d . 1 O
O5 0.2021(2) 0.16356(15) 0.56053(13) 0.0407(4) Uani d . 1 O
O6 0.33410(17) -0.20694(12) 0.68114(11) 0.0237(3) Uani d . 1 O
O7 0.0648(2) -0.37963(14) 0.64107(14) 0.0390(4) Uani d . 1 O
O8 0.71664(19) -0.03326(15) 0.75874(14) 0.0375(3) Uani d . 1 O
P1 0.41953(6) 0.16339(4) 0.96220(4) 0.01682(10) Uani d . 1 P
N1 0.18692(19) -0.04201(13) 0.79481(11) 0.0163(3) Uani d . 1 N
C1 0.1916(2) 0.02552(16) 0.90872(14) 0.0188(3) Uani d . 1 C
H1A 0.1839 -0.0415 0.9623 0.023 Uiso calc R 1 H
H1B 0.0786 0.0628 0.9023 0.023 Uiso calc R 1 H
C2 0.1096(3) 0.03117(19) 0.70046(15) 0.0256(4) Uani d . 1 C
H2A 0.0596 0.1019 0.7317 0.031 Uiso calc R 1 H
H2B -0.0006 -0.0331 0.6460 0.031 Uiso calc R 1 H
C3 0.2581(3) 0.09627(18) 0.63776(16) 0.0257(4) Uani d . 1 C
C4 0.0813(2) -0.18895(17) 0.77421(16) 0.0223(3) Uani d . 1 C
H4A -0.0585 -0.2002 0.7421 0.027 Uiso calc R 1 H
H4B 0.0970 -0.2271 0.8462 0.027 Uiso calc R 1 H
C5 0.1623(2) -0.26528(17) 0.69158(15) 0.0220(3) Uani d . 1 C
Co1 0.5000 0.5000 1.0000 0.01579(9) Uani d S 1 Co
N2 0.1939(2) 0.50640(15) 0.99665(13) 0.0230(3) Uani d . 1 N
O1W 0.4763(3) 0.56113(14) 0.83634(12) 0.0373(3) Uani d D 1 O
H1C 0.502(4) 0.6456(10) 0.839(2) 0.056 Uiso d D 1 H
H1D 0.448(4) 0.522(2) 0.7698(11) 0.056 Uiso d D 1 H
C6 0.0397(3) 0.4324(2) 0.91448(17) 0.0287(4) Uani d . 1 C
H6 0.0621 0.3836 0.8532 0.034 Uiso calc R 1 H
C7 0.1526(3) 0.57413(19) 1.08241(16) 0.0272(4) Uani d . 1 C
H7 0.2559 0.6271 1.1416 0.033 Uiso calc R 1 H
Co2 0.5000 0.5000 0.5000 0.01874(9) Uani d S 1 Co
O2W 0.28922(19) 0.44976(14) 0.60052(12) 0.0289(3) Uani d D 1 O
H2C 0.234(3) 0.3656(10) 0.590(2) 0.043 Uiso d D 1 H
H2D 0.208(3) 0.4943(18) 0.602(2) 0.043 Uiso d D 1 H
O3W 0.4097(2) 0.29797(13) 0.42618(12) 0.0294(3) Uani d D 1 O
H3A 0.355(3) 0.2393(19) 0.4626(19) 0.044 Uiso d D 1 H
H3B 0.490(3) 0.267(2) 0.399(2) 0.044 Uiso d D 1 H
O4W 0.2951(2) 0.54223(15) 0.36770(13) 0.0344(3) Uani d D 1 O
H4C 0.276(3) 0.6200(12) 0.380(2) 0.052 Uiso d D 1 H
H4D 0.187(2) 0.4825(16) 0.359(2) 0.052 Uiso d D 1 H
O5W 0.7873(3) 0.2140(2) 0.6045(2) 0.0671(6) Uani d D 1 O
H5A 0.866(4) 0.188(3) 0.575(3) 0.101 Uiso d D 1 H
H5B 0.695(4) 0.151(2) 0.611(3) 0.101 Uiso d D 1 H

loop_
_atom_site_aniso_label
_atom_site_aniso_U_11
_atom_site_aniso_U_22
_atom_site_aniso_U_33
_atom_site_aniso_U_12
_atom_site_aniso_U_13
_atom_site_aniso_U_23
V1 0.01399(13) 0.01636(14) 0.02252(15) 0.00357(10) 0.00684(10) -0.00046(10)
O1 0.0248(6) 0.0135(5) 0.0242(6) 0.0076(5) 0.0011(5) -0.0004(4)
O2 0.0305(6) 0.0169(6) 0.0221(6) 0.0068(5) -0.0009(5) 0.0004(5)
O3 0.0156(5) 0.0169(6) 0.0336(7) 0.0037(4) 0.0051(5) -0.0042(5)
O4 0.0261(6) 0.0353(7) 0.0352(8) 0.0057(6) 0.0130(6) 0.0143(6)
O5 0.0455(9) 0.0369(8) 0.0390(8) 0.0092(7) 0.0067(7) 0.0209(7)
O6 0.0204(6) 0.0241(6) 0.0254(6) 0.0038(5) 0.0083(5) -0.0060(5)
O7 0.0240(6) 0.0254(7) 0.0595(10) 0.0010(5) 0.0078(6) -0.0198(7)
O8 0.0232(6) 0.0395(8) 0.0533(9) 0.0080(6) 0.0188(6) 0.0001(7)
P1 0.01643(19) 0.01190(19) 0.0207(2) 0.00478(15) 0.00191(15) -0.00152(15)
N1 0.0151(6) 0.0149(6) 0.0182(6) 0.0037(5) 0.0037(5) 0.0002(5)
C1 0.0163(7) 0.0181(7) 0.0219(8) 0.0040(6) 0.0062(6) -0.0009(6)
C2 0.0232(8) 0.0309(9) 0.0260(9) 0.0130(7) 0.0050(7) 0.0083(7)
C3 0.0297(9) 0.0204(8) 0.0249(9) 0.0053(7) 0.0041(7) 0.0042(7)
C4 0.0177(7) 0.0167(8) 0.0309(9) 0.0006(6) 0.0090(7) -0.0031(6)
C5 0.0181(7) 0.0196(8) 0.0259(9) 0.0059(6) 0.0017(6) -0.0040(6)
Co1 0.01567(15) 0.01301(15) 0.01878(16) 0.00569(11) 0.00303(11) 0.00031(11)
N2 0.0173(6) 0.0229(7) 0.0295(8) 0.0074(6) 0.0053(6) 0.0013(6)
O1W 0.0689(10) 0.0210(7) 0.0209(7) 0.0146(7) 0.0068(7) 0.0018(5)
C6 0.0221(8) 0.0324(10) 0.0304(10) 0.0085(7) 0.0059(7) -0.0065(7)
C7 0.0199(8) 0.0290(9) 0.0289(9) 0.0050(7) 0.0029(7) -0.0059(7)
Co2 0.01870(16) 0.01772(16) 0.01970(16) 0.00470(12) 0.00555(12) 0.00003(12)
O2W 0.0292(7) 0.0260(7) 0.0354(7) 0.0086(5) 0.0151(6) 0.0008(6)
O3W 0.0349(7) 0.0210(6) 0.0350(8) 0.0066(5) 0.0170(6) -0.0016(5)
O4W 0.0250(6) 0.0337(8) 0.0399(8) 0.0056(6) 0.0002(6) 0.0097(6)
O5W 0.0588(12) 0.0496(11) 0.1159(19) 0.0278(10) 0.0442(12) 0.0441(12)

loop_
_atom_type_symbol
_atom_type_description
_atom_type_scat_dispersion_real
_atom_type_scat_dispersion_imag
_atom_type_scat_source
C C 0.0033 0.0016 'International Tables Vol C Tables 4.2.6.8 and 6.1.1.4'
H H 0.0000 0.0000 'International Tables Vol C Tables 4.2.6.8 and 6.1.1.4'
N N 0.0061 0.0033 'International Tables Vol C Tables 4.2.6.8 and 6.1.1.4'
O O 0.0106 0.0060 'International Tables Vol C Tables 4.2.6.8 and 6.1.1.4'
P P 0.1023 0.0942 'International Tables Vol C Tables 4.2.6.8 and 6.1.1.4'
V V 0.3005 0.5294 'International Tables Vol C Tables 4.2.6.8 and 6.1.1.4'
Co Co 0.3494 0.9721 'International Tables Vol C Tables 4.2.6.8 and 6.1.1.4'

loop_
_geom_angle_atom_site_label_1
_geom_angle_atom_site_label_2
_geom_angle_atom_site_label_3
_geom_angle_site_symmetry_1
_geom_angle_site_symmetry_3
_geom_angle
_geom_angle_publ_flag
O1 Co1 O1 2_667 . 180.0 no
O1 Co1 O1W 2_667 2_667 90.60(6) no
O1 Co1 O1W . 2_667 89.40(6) yes
O1 Co1 O1W 2_667 . 89.40(6) no
O1 Co1 O1W . . 90.60(6) yes
O1 Co1 N2 2_667 . 91.96(6) yes
O1 Co1 N2 . . 88.04(6) yes
O1 Co1 N2 2_667 2_667 88.04(6) no
O1 Co1 N2 . 2_667 91.96(6) no
O1W Co1 O1W 2_667 . 180.0000(10) no
O1W Co1 N2 2_667 . 88.11(7) yes
O1W Co1 N2 . . 91.89(7) yes
O1W Co1 N2 2_667 2_667 91.89(7) no
O1W Co1 N2 . 2_667 88.11(7) no
N2 Co1 N2 . 2_667 180.0000(10) no
C6 N2 C7 . . 116.30(15) no
C6 N2 Co1 . . 121.70(12) no
C7 N2 Co1 . . 121.71(12) no
O2W Co2 O2W 2_666 . 180.0 no
O3W Co2 O2W . . 88.56(6) yes
O3W Co2 O2W 2_666 . 91.44(6) no
O3W Co2 O2W . 2_666 91.44(6) yes
O3W Co2 O2W 2_666 2_666 88.56(6) no
O3W Co2 O3W 2_666 . 180.0 no
O4W Co2 O2W 2_666 2_666 92.16(6) no
O4W Co2 O2W . 2_666 87.84(6) yes
O4W Co2 O2W 2_666 . 87.84(6) no
O4W Co2 O2W . . 92.16(6) yes
O4W Co2 O3W 2_666 2_666 88.57(7) no
O4W Co2 O3W . 2_666 91.43(7) yes
O4W Co2 O3W 2_666 . 91.43(7) no
O4W Co2 O3W . . 88.57(7) yes
O4W Co2 O4W 2_666 . 180.0000(10) no
O2 V1 O4 2_657 . 165.00(5) yes
O2 V1 O6 2_657 . 84.32(6) yes
O2 V1 N1 2_657 . 89.08(6) yes
O3 V1 O2 . 2_657 91.38(6) yes
O3 V1 O4 . . 90.11(6) yes
O3 V1 O6 . . 154.21(5) yes
O3 V1 N1 . . 80.43(6) yes
O4 V1 N1 . . 76.45(6) yes
O6 V1 O4 . . 87.87(6) yes
O6 V1 N1 . . 74.10(5) yes
O8 V1 O2 . 2_657 100.68(8) yes
O8 V1 O3 . . 105.45(7) yes
O8 V1 O4 . . 93.29(8) yes
O8 V1 O6 . . 100.33(7) yes
O8 V1 N1 . . 168.34(7) yes
O1 P1 O3 . . 112.77(8) yes
O1 P1 O2 . . 111.06(7) yes
O3 P1 O2 . . 110.17(7) yes
O1 P1 C1 . . 110.75(8) yes
O3 P1 C1 . . 104.04(7) yes
O2 P1 C1 . . 107.73(8) yes
P1 O1 Co1 . . 136.12(7) yes
P1 O3 V1 . . 126.89(7) yes
P1 O2 V1 . 2_657 139.35(8) no
C3 O4 V1 . . 123.11(12) no
C5 O6 V1 . . 121.69(11) no
C4 N1 C2 . . 111.32(14) no
C4 N1 C1 . . 113.13(13) no
C2 N1 C1 . . 112.01(13) no
C4 N1 V1 . . 104.02(9) no
C2 N1 V1 . . 107.11(10) no
C1 N1 V1 . . 108.73(9) no
N1 C1 P1 . . 110.13(11) no
N1 C1 H1A . . 109.6 no
P1 C1 H1A . . 109.6 no
N1 C1 H1B . . 109.6 no
P1 C1 H1B . . 109.6 no
H1A C1 H1B . . 108.1 no
N1 C2 C3 . . 114.49(14) no
N1 C2 H2A . . 108.6 no
C3 C2 H2A . . 108.6 no
N1 C2 H2B . . 108.6 no
C3 C2 H2B . . 108.6 no
H2A C2 H2B . . 107.6 no
O5 C3 O4 . . 124.57(18) no
O5 C3 C2 . . 116.87(17) no
O4 C3 C2 . . 118.55(15) no
N1 C4 C5 . . 110.13(14) no
N1 C4 H4A . . 109.6 no
C5 C4 H4A . . 109.6 no
N1 C4 H4B . . 109.6 no
C5 C4 H4B . . 109.6 no
H4A C4 H4B . . 108.1 no
O7 C5 O6 . . 123.15(16) no
O7 C5 C4 . . 120.01(15) no
O6 C5 C4 . . 116.81(14) no
Co1 O1W H1C . . 111.9(16) no
Co1 O1W H1D . . 136.3(16) no
H1C O1W H1D . . 111.8(16) no
N2 C6 C7 . 2_567 121.99(17) no
N2 C6 H6 . . 119.0 no
C7 C6 H6 2_567 . 119.0 no
N2 C7 C6 . 2_567 121.72(17) no
N2 C7 H7 . . 119.1 no
C6 C7 H7 2_567 . 119.1 no
Co2 O2W H2C . . 111.1(16) no
Co2 O2W H2D . . 121.1(17) no
H2C O2W H2D . . 110.5(15) no
Co2 O3W H3A . . 117.6(16) no
Co2 O3W H3B . . 117.6(16) no
H3A O3W H3B . . 108.7(14) no
Co2 O4W H4C . . 113.2(18) no
Co2 O4W H4D . . 108.3(18) no
H4C O4W H4D . . 108.0(15) no
H5A O5W H5B . . 113.1(18) no

loop_
_geom_bond_atom_site_label_1
_geom_bond_atom_site_label_2
_geom_bond_site_symmetry_2
_geom_bond_distance
_geom_bond_publ_flag
Co1 O1 2_667 2.044(2) yes
Co1 O1W 2_667 2.093(2) no
Co1 O1W . 2.093(2) yes
Co1 N2 . 2.218(2) yes
Co1 N2 2_667 2.218(2) no
Co2 O2W 2_666 2.144(2) no
Co2 O2W . 2.144(2) yes
Co2 O3W 2_666 2.063(2) no
Co2 O3W . 2.063(2) yes
Co2 O4W 2_666 2.061(2) no
Co2 O4W . 2.061(2) yes
V1 O2 2_657 1.996(2) yes
V1 O3 . 1.957(2) yes
V1 O4 . 2.041(2) yes
V1 O6 . 2.030(2) yes
V1 O8 . 1.593(2) yes
V1 N1 . 2.354(2) yes
O1 P1 . 1.508(2) yes
O2 P1 . 1.534(2) yes
O2 V1 2_657 1.996(2) no
O3 P1 . 1.529(2) yes
O1 Co1 . 2.044(2) yes
O4 C3 . 1.271(2) no
O5 C3 . 1.244(2) no
O6 C5 . 1.275(2) no
O7 C5 . 1.234(2) no
P1 C1 . 1.829(2) yes
N1 C4 . 1.473(2) no
N1 C2 . 1.478(2) no
N1 C1 . 1.485(2) no
C1 H1A . 0.9700 no
C1 H1B . 0.9700 no
C2 C3 . 1.500(3) no
C2 H2A . 0.9700 no
C2 H2B . 0.9700 no
C4 C5 . 1.525(2) no
C4 H4A . 0.9700 no
C4 H4B . 0.9700 no
N2 C6 . 1.332(2) no
N2 C7 . 1.334(2) no
O1W H1C . 0.828(9) no
O1W H1D . 0.829(9) no
C6 C7 2_567 1.384(2) no
C6 H6 . 0.9300 no
C7 C6 2_567 1.384(2) no
C7 H7 . 0.9300 no
O2W H2C . 0.84(2) no
O2W H2D . 0.84(2) no
O3W H3A . 0.84(2) no
O3W H3B . 0.84(2) no
O4W H4C . 0.84(2) no
O4W H4D . 0.84(2) no
O5W H5A . 0.84(2) no
O5W H5B . 0.84(2) no

loop_
_geom_hbond_atom_site_label_D
_geom_hbond_atom_site_label_H
_geom_hbond_atom_site_label_A
_geom_hbond_site_symmetry_A
_geom_hbond_distance_DH
_geom_hbond_distance_HA
_geom_hbond_distance_DA
_geom_hbond_angle_DHA
O1W H1C O2 2_667 0.84(2) 1.983(13) 2.7489(19) 154(2)
O1W H1D O2W . 0.84(2) 2.087(14) 2.878(2) 160(3)
O2W H2C O5 . 0.84(2) 2.003(11) 2.798(2) 159(2)
O2W H2D O7 1_565 0.84(2) 1.927(11) 2.736(2) 166(2)
O3W H3A O5 . 0.84(2) 1.873(11) 2.672(2) 159(2)
O3W H3B O6 2_656 0.84(2) 1.95(2) 2.7801(18) 173(2)
O4W H4C O5W 2_666 0.84(2) 1.855(10) 2.698(2) 175(3)
O4W H4D O7 2_556 0.84(2) 1.864(12) 2.689(2) 167(2)
O5W H5B O4 . 0.84(2) 2.143(17) 2.893(2) 151(3)
O5W H5A O5 1_655 0.84(2) 2.541(17) 3.311(3) 157(3)

loop_
_geom_torsion_atom_site_label_1
_geom_torsion_atom_site_label_2
_geom_torsion_atom_site_label_3
_geom_torsion_atom_site_label_4
_geom_torsion_site_symmetry_1
_geom_torsion_site_symmetry_4
_geom_torsion
_geom_torsion_publ_flag
O8 V1 O3 P1 . . 177.17(10) no
O2 V1 O3 P1 2_657 . -81.35(10) no
O6 V1 O3 P1 . . -1.59(19) no
O4 V1 O3 P1 . . 83.73(10) no
N1 V1 O3 P1 . . 7.49(9) no
O8 V1 O4 C3 . . 171.55(15) no
O3 V1 O4 C3 . . -82.97(15) no
O2 V1 O4 C3 2_657 . 12.8(3) no
O6 V1 O4 C3 . . 71.31(15) no
N1 V1 O4 C3 . . -2.84(14) no
O8 V1 O6 C5 . . 166.52(14) no
O3 V1 O6 C5 . . -14.7(2) no
O2 V1 O6 C5 2_657 . 66.66(14) no
O4 V1 O6 C5 . . -100.52(14) no
N1 V1 O6 C5 . . -24.00(13) no
Co1 O1 P1 O3 . . -95.31(12) no
Co1 O1 P1 O2 . . 28.90(13) no
Co1 O1 P1 C1 . . 148.56(10) no
V1 O3 P1 O1 . . -112.31(10) no
V1 O3 P1 O2 . . 122.98(10) no
V1 O3 P1 C1 . . 7.75(12) no
V1 O2 P1 O1 2_657 . 159.07(11) no
V1 O2 P1 O3 2_657 . -75.24(13) no
V1 O2 P1 C1 2_657 . 37.63(14) no
O8 V1 N1 C4 . . 93.5(3) no
O3 V1 N1 C4 . . -145.17(11) no
O2 V1 N1 C4 2_657 . -53.62(11) no
O6 V1 N1 C4 . . 30.73(10) no
O4 V1 N1 C4 . . 122.38(11) no
O8 V1 N1 C2 . . -24.5(4) no
O3 V1 N1 C2 . . 96.86(11) no
O2 V1 N1 C2 2_657 . -171.59(11) no
O6 V1 N1 C2 . . -87.24(11) no
O4 V1 N1 C2 . . 4.41(11) no
O8 V1 N1 C1 . . -145.7(3) no
O3 V1 N1 C1 . . -24.37(10) no
O2 V1 N1 C1 2_657 . 67.19(10) no
O6 V1 N1 C1 . . 151.54(11) no
O4 V1 N1 C1 . . -116.81(11) no
C4 N1 C1 P1 . . 148.25(11) no
C2 N1 C1 P1 . . -84.94(14) no
V1 N1 C1 P1 . . 33.23(12) no
O1 P1 C1 N1 . . 93.41(12) no
O3 P1 C1 N1 . . -28.01(13) no
O2 P1 C1 N1 . . -144.95(10) no
C4 N1 C2 C3 . . -118.68(16) no
C1 N1 C2 C3 . . 113.55(16) no
V1 N1 C2 C3 . . -5.58(17) no
V1 O4 C3 O5 . . -178.12(15) no
V1 O4 C3 C2 . . 0.4(2) no
N1 C2 C3 O5 . . -177.29(16) no
N1 C2 C3 O4 . . 4.1(2) no
C2 N1 C4 C5 . . 80.61(17) no
C1 N1 C4 C5 . . -152.22(14) no
V1 N1 C4 C5 . . -34.42(15) no
V1 O6 C5 O7 . . -167.08(15) no
V1 O6 C5 C4 . . 10.9(2) no
N1 C4 C5 O7 . . -161.79(17) no
N1 C4 C5 O6 . . 20.2(2) no
P1 O1 Co1 O1W . 2_667 -34.28(12) no
P1 O1 Co1 O1W . . 145.72(12) no
P1 O1 Co1 N2 . . -122.41(12) no
P1 O1 Co1 N2 . 2_667 57.59(12) no
O1 Co1 N2 C6 2_667 . 146.95(15) no
O1 Co1 N2 C6 . . -33.05(15) no
O1W Co1 N2 C6 2_667 . -122.52(16) no
O1W Co1 N2 C6 . . 57.48(16) no
O1 Co1 N2 C7 2_667 . -39.57(15) no
O1 Co1 N2 C7 . . 140.43(15) no
O1W Co1 N2 C7 2_667 . 50.97(15) no
O1W Co1 N2 C7 . . -129.03(15) no
C7 N2 C6 C7 . 2_567 0.0(3) no
Co1 N2 C6 C7 . 2_567 173.84(15) no
C6 N2 C7 C6 . 2_567 0.0(3) no
Co1 N2 C7 C6 . 2_567 -173.84(15) no
